data_2214880
loop_
_publ_author_name
'Mohamed, Sharmarke'
'Barnett, Sarah A.'
'Tocher, Derek A.'

_publ_section_title
;
 5-Fluoroisatin--dimethyl sufoxide (1/1)
;
_journal_coeditor_code TK2183
_journal_issue 8
_journal_name_full 'Acta Crystallographica Section E'
_journal_page_first o3576
_journal_page_last o3576
_journal_paper_doi 10.1107/S1600536807035271
_journal_volume 63
_journal_year 2007
_chemical_formula_iupac 'C10 H10 F N O3 S'
_chemical_formula_moiety 'C10 H10 F N O3 S'
_chemical_formula_sum 'C10 H10 F N O3 S'
_chemical_formula_weight 243.25
_chemical_name_common '5-Fluoroisatin--dimethyl sufoxide (1/1)'
_chemical_name_systematic
;
5-fluoroindoline-2,3-dione--dimethyl sulfoxide (1/1)
;
_space_group_IT_number 2
_symmetry_cell_setting triclinic
_symmetry_space_group_name_Hall '-P 1'
_symmetry_space_group_name_H-M 'P -1'
_atom_sites_solution_hydrogens difmap
_atom_sites_solution_primary direct
_atom_sites_solution_secondary difmap
_cell_angle_alpha 91.326(2)
_cell_angle_beta 117.099(2)
_cell_angle_gamma 97.337(2)
_cell_formula_units_Z 2
_cell_length_a 8.2828(13)
_cell_length_b 8.3702(13)
_cell_length_c 8.7613(14)
_cell_measurement_reflns_used 3349
_cell_measurement_temperature 150(2)
_cell_measurement_theta_max 28.3
_cell_measurement_theta_min 2.6
_cell_volume 534.02(15)
_computing_cell_refinement 'SAINT (Bruker, 2001)'
_computing_data_collection 'SMART (Bruker, 2001)'
_computing_data_reduction SAINT
_computing_molecular_graphics
;
SHELXTL (Bruker, 2000) and Mercury (Macrae <i>et al.</i>,  2006)
;
_computing_publication_material 'SHELXL97 and PLATON (Spek 2003)'
_computing_structure_refinement 'SHELXL97 (Sheldrick, 1997)'
_computing_structure_solution 'SHELXS97 (Sheldrick, 1997)'
_diffrn_ambient_temperature 150(2)
_diffrn_measured_fraction_theta_full 0.974
_diffrn_measured_fraction_theta_max 0.913
_diffrn_measurement_device_type 'Bruker SMART APEX'
_diffrn_measurement_method '\w rotation with narrow frames'
_diffrn_radiation_monochromator graphite
_diffrn_radiation_source 'fine-focus sealed tube'
_diffrn_radiation_type MoK\a
_diffrn_radiation_wavelength 0.71073
_diffrn_reflns_av_R_equivalents 0.025
_diffrn_reflns_av_sigmaI/netI 0.021
_diffrn_reflns_limit_h_max 10
_diffrn_reflns_limit_h_min -10
_diffrn_reflns_limit_k_max 11
_diffrn_reflns_limit_k_min -11
_diffrn_reflns_limit_l_max 11
_diffrn_reflns_limit_l_min -11
_diffrn_reflns_number 4674
_diffrn_reflns_theta_full 26.0
_diffrn_reflns_theta_max 28.3
_diffrn_reflns_theta_min 2.5
_diffrn_standards_decay_% 0
_diffrn_standards_interval_count 0
_diffrn_standards_number 0
_exptl_absorpt_coefficient_mu 0.308
_exptl_absorpt_correction_T_max 1.000
_exptl_absorpt_correction_T_min 0.871
_exptl_absorpt_correction_type multi-scan
_exptl_absorpt_process_details '(SADABS; Bruker, 2001)'
_exptl_crystal_colour orange
_exptl_crystal_density_diffrn 1.513
_exptl_crystal_density_method 'not measured'
_exptl_crystal_description block
_exptl_crystal_F_000 252
_exptl_crystal_size_max 0.79
_exptl_crystal_size_mid 0.47
_exptl_crystal_size_min 0.22
_refine_diff_density_max 0.38
_refine_diff_density_min -0.24
_refine_ls_extinction_method none
_refine_ls_goodness_of_fit_ref 1.04
_refine_ls_hydrogen_treatment mixed
_refine_ls_matrix_type full
_refine_ls_number_parameters 163
_refine_ls_number_reflns 2426
_refine_ls_number_restraints 0
_refine_ls_restrained_S_all 1.04
_refine_ls_R_factor_all 0.034
_refine_ls_R_factor_gt 0.032
_refine_ls_shift/su_max 0.001
_refine_ls_shift/su_mean 0.000
_refine_ls_structure_factor_coef Fsqd
_refine_ls_weighting_details 'calc w = 1/[\s^2^(Fo^2^)+(0.0489P)^2^+0.1972P] where P=(Fo^2^+2Fc^2^)/3'
_refine_ls_weighting_scheme calc
_refine_ls_wR_factor_gt 0.086
_refine_ls_wR_factor_ref 0.087
_reflns_number_gt 2282
_reflns_number_total 2429
_reflns_threshold_expression I>2\s(I)
_cod_data_source_file tk2183.cif
_cod_data_source_block I
_cod_database_code 2214880
_cod_database_fobs_code 2214880

loop_
_symmetry_equiv_pos_as_xyz
'x, y, z'
'-x, -y, -z'

loop_
_atom_site_type_symbol
_atom_site_label
_atom_site_fract_x
_atom_site_fract_y
_atom_site_fract_z
_atom_site_U_iso_or_equiv
_atom_site_adp_type
_atom_site_calc_flag
_atom_site_refinement_flags
_atom_site_occupancy
C C1 0.27263(19) 0.28862(15) 0.48470(17) 0.0240(3) Uani d . 1
C C2 0.20213(18) 0.15613(15) 0.33047(17) 0.0216(3) Uani d . 1
C C3 0.36806(17) 0.12356(15) 0.32246(16) 0.0195(2) Uani d . 1
C C4 0.39226(19) 0.01360(16) 0.21618(17) 0.0239(3) Uani d . 1
H H1 0.293(3) -0.059(2) 0.128(2) 0.036(5) Uiso d . 1
C C5 0.5705(2) 0.01559(18) 0.24401(18) 0.0274(3) Uani d . 1
C C6 0.71742(19) 0.12245(19) 0.36432(19) 0.0300(3) Uani d . 1
H H2 0.831(3) 0.116(2) 0.372(2) 0.041(5) Uiso d . 1
C C7 0.69151(18) 0.23337(18) 0.46907(18) 0.0273(3) Uani d . 1
H H3 0.788(3) 0.309(2) 0.551(2) 0.039(5) Uiso d . 1
C C8 0.51515(17) 0.22925(15) 0.44893(16) 0.0206(2) Uani d . 1
N N1 0.45677(16) 0.32363(13) 0.54376(14) 0.0239(2) Uani d . 1
H H4 0.533(3) 0.393(2) 0.635(2) 0.038(5) Uiso d . 1
O O1 0.17722(16) 0.34426(13) 0.53751(14) 0.0355(3) Uani d . 1
O O2 0.04277(13) 0.10042(12) 0.24154(14) 0.0305(2) Uani d . 1
F F1 0.60203(14) -0.09251(12) 0.14601(12) 0.0407(2) Uani d . 1
C C9 0.7818(2) 0.41521(18) 1.11959(19) 0.0347(3) Uani d . 1
H H9A 0.6925 0.3163 1.0666 0.052 Uiso calc R 1
H H9B 0.7853 0.4489 1.2291 0.052 Uiso calc R 1
H H9C 0.9036 0.3944 1.1405 0.052 Uiso calc R 1
C C10 0.90882(19) 0.72168(17) 1.10596(17) 0.0277(3) Uani d . 1
H H10A 1.0222 0.6799 1.1285 0.042 Uiso calc R 1
H H10B 0.9092 0.7493 1.2154 0.042 Uiso calc R 1
H H10C 0.9011 0.8186 1.0438 0.042 Uiso calc R 1
O O3 0.73930(14) 0.52031(12) 0.82378(12) 0.0277(2) Uani d . 1
S S1 0.71618(4) 0.57126(4) 0.97903(4) 0.02225(11) Uani d . 1

loop_
_atom_site_aniso_label
_atom_site_aniso_U_11
_atom_site_aniso_U_22
_atom_site_aniso_U_33
_atom_site_aniso_U_12
_atom_site_aniso_U_13
_atom_site_aniso_U_23
C1 0.0314(7) 0.0205(6) 0.0234(6) 0.0050(5) 0.0153(5) 0.0022(5)
C2 0.0245(6) 0.0186(6) 0.0260(6) 0.0034(5) 0.0154(5) 0.0009(5)
C3 0.0205(6) 0.0187(5) 0.0216(6) 0.0034(4) 0.0115(5) 0.0032(4)
C4 0.0263(6) 0.0224(6) 0.0259(6) 0.0050(5) 0.0143(5) 0.0012(5)
C5 0.0341(7) 0.0315(7) 0.0289(7) 0.0153(6) 0.0223(6) 0.0093(5)
C6 0.0213(6) 0.0432(8) 0.0329(7) 0.0117(6) 0.0164(6) 0.0171(6)
C7 0.0195(6) 0.0331(7) 0.0248(6) 0.0002(5) 0.0070(5) 0.0087(5)
C8 0.0228(6) 0.0204(6) 0.0185(6) 0.0032(5) 0.0094(5) 0.0056(4)
N1 0.0288(6) 0.0209(5) 0.0188(5) 0.0009(4) 0.0093(4) -0.0016(4)
O1 0.0441(6) 0.0347(6) 0.0374(6) 0.0116(5) 0.0261(5) -0.0027(4)
O2 0.0217(5) 0.0288(5) 0.0409(6) -0.0011(4) 0.0161(4) -0.0056(4)
F1 0.0485(6) 0.0484(6) 0.0435(5) 0.0244(4) 0.0325(5) 0.0054(4)
C9 0.0532(9) 0.0262(7) 0.0314(7) 0.0078(6) 0.0247(7) 0.0061(6)
C10 0.0280(7) 0.0254(7) 0.0241(6) -0.0001(5) 0.0086(5) -0.0044(5)
O3 0.0303(5) 0.0305(5) 0.0186(4) 0.0033(4) 0.0088(4) -0.0030(4)
S1 0.01999(17) 0.02330(18) 0.02206(17) 0.00339(12) 0.00868(13) -0.00185(12)

loop_
_atom_type_symbol
_atom_type_description
_atom_type_scat_dispersion_real
_atom_type_scat_dispersion_imag
_atom_type_scat_source
C C 0.0033 0.0016 'International Tables Vol C Tables 4.2.6.8 and 6.1.1.4'
H H 0.0000 0.0000 'International Tables Vol C Tables 4.2.6.8 and 6.1.1.4'
N N 0.0061 0.0033 'International Tables Vol C Tables 4.2.6.8 and 6.1.1.4'
O O 0.0106 0.0060 'International Tables Vol C Tables 4.2.6.8 and 6.1.1.4'
F F 0.0171 0.0103 'International Tables Vol C Tables 4.2.6.8 and 6.1.1.4'
S S 0.1246 0.1234 'International Tables Vol C Tables 4.2.6.8 and 6.1.1.4'

loop_
_geom_angle_atom_site_label_1
_geom_angle_atom_site_label_2
_geom_angle_atom_site_label_3
_geom_angle
O1 C1 N1 128.94(13)
O1 C1 C2 125.24(13)
N1 C1 C2 105.82(10)
O2 C2 C3 130.81(12)
O2 C2 C1 124.37(11)
C3 C2 C1 104.81(11)
C4 C3 C8 121.86(12)
C4 C3 C2 131.19(12)
C8 C3 C2 106.95(11)
C5 C4 C3 115.84(12)
C5 C4 H1 121.2(11)
C3 C4 H1 123.0(11)
F1 C5 C6 118.51(12)
F1 C5 C4 118.10(13)
C6 C5 C4 123.39(13)
C5 C6 C7 120.32(12)
C5 C6 H2 117.3(12)
C7 C6 H2 122.3(12)
C8 C7 C6 117.46(13)
C8 C7 H3 120.1(12)
C6 C7 H3 122.4(12)
C7 C8 C3 121.03(12)
C7 C8 N1 127.83(12)
C3 C8 N1 111.14(11)
C1 N1 C8 111.19(11)
C1 N1 H4 125.1(12)
C8 N1 H4 123.6(12)
S1 C9 H9A 109.5
S1 C9 H9B 109.5
H9A C9 H9B 109.5
S1 C9 H9C 109.5
H9A C9 H9C 109.5
H9B C9 H9C 109.5
S1 C10 H10A 109.5
S1 C10 H10B 109.5
H10A C10 H10B 109.5
S1 C10 H10C 109.5
H10A C10 H10C 109.5
H10B C10 H10C 109.5
O3 S1 C9 106.19(6)
O3 S1 C10 106.02(6)
C9 S1 C10 97.29(7)

loop_
_geom_bond_atom_site_label_1
_geom_bond_atom_site_label_2
_geom_bond_distance
C1 O1 1.2135(16)
C1 N1 1.3563(18)
C1 C2 1.5630(18)
C2 O2 1.2066(16)
C2 C3 1.4666(17)
C3 C4 1.3899(17)
C3 C8 1.3943(18)
C4 C5 1.3805(19)
C4 H1 0.958(19)
C5 F1 1.3610(15)
C5 C6 1.379(2)
C6 C7 1.393(2)
C6 H2 0.92(2)
C7 C8 1.3851(18)
C7 H3 0.94(2)
C8 N1 1.4076(16)
N1 H4 0.89(2)
C9 S1 1.7787(15)
C9 H9A 0.9800
C9 H9B 0.9800
C9 H9C 0.9800
C10 S1 1.7814(13)
C10 H10A 0.9800
C10 H10B 0.9800
C10 H10C 0.9800
O3 S1 1.5166(10)

loop_
_geom_hbond_atom_site_label_D
_geom_hbond_atom_site_label_H
_geom_hbond_atom_site_label_A
_geom_hbond_site_symmetry_A
_geom_hbond_distance_DH
_geom_hbond_distance_HA
_geom_hbond_distance_DA
_geom_hbond_angle_DHA
N1 H4 O3 . 0.89(2) 1.92(2) 2.7935(15) 167.0(18)
C6 H2 O2 1_655 0.92(2) 2.51(2) 3.3484(17) 152.1(16)

loop_
_geom_torsion_atom_site_label_1
_geom_torsion_atom_site_label_2
_geom_torsion_atom_site_label_3
_geom_torsion_atom_site_label_4
_geom_torsion
O1 C1 C2 O2 3.8(2)
N1 C1 C2 O2 -176.78(13)
O1 C1 C2 C3 -177.15(13)
N1 C1 C2 C3 2.24(13)
O2 C2 C3 C4 -3.7(2)
C1 C2 C3 C4 177.36(13)
O2 C2 C3 C8 176.07(14)
C1 C2 C3 C8 -2.86(13)
C8 C3 C4 C5 0.11(19)
C2 C3 C4 C5 179.86(13)
C3 C4 C5 F1 178.45(11)
C3 C4 C5 C6 -2.3(2)
F1 C5 C6 C7 -179.01(12)
C4 C5 C6 C7 1.8(2)
C5 C6 C7 C8 1.1(2)
C6 C7 C8 C3 -3.22(19)
C6 C7 C8 N1 177.15(12)
C4 C3 C8 C7 2.69(19)
C2 C3 C8 C7 -177.12(11)
C4 C3 C8 N1 -177.62(11)
C2 C3 C8 N1 2.58(14)
O1 C1 N1 C8 178.59(13)
C2 C1 N1 C8 -0.76(14)
C7 C8 N1 C1 178.55(13)
C3 C8 N1 C1 -1.12(15)

loop_
_cod_related_entry_id
_cod_related_entry_database
_cod_related_entry_code
1 ChemSpider 21123754
